data_4506227
loop_
_publ_author_name
'Williams, P. Andrew'
'Hughes, Colan E.'
'Lim, Gin Keat'
'Kariuki, Benson M.'
'Harris, Kenneth D. M.'

_publ_section_title
;
 Discovery of a New System Exhibiting Abundant Polymorphism:m-Aminobenzoic
 Acid
;
_journal_issue 6
_journal_name_full 'Crystal Growth &amp; Design'
_journal_page_first 3104
_journal_paper_doi 10.1021/cg3003178
_journal_volume 12
_journal_year 2012
_chemical_formula_sum 'C7 H7 N O2'
_chemical_formula_weight 137.14
_chemical_name_systematic ' ?'
_space_group_IT_number 14
_symmetry_cell_setting monoclinic
_symmetry_space_group_name_Hall '-P 2yab'
_symmetry_space_group_name_H-M 'P 1 21/a 1'
_cell_angle_alpha 90.0
_cell_angle_beta 95.2119(21)
_cell_angle_gamma 90.0
_cell_formula_units_Z 4
_cell_length_a 14.7870(7)
_cell_length_b 4.95659(18)
_cell_length_c 9.0814(4)
_cell_volume 662.85(5)
_pd_block_id 2012-02-23T16:28|MV_phase1|||
_pd_phase_name 'mABA V'
_cod_data_source_file cg3003178_si_003.cif
_cod_data_source_block MV_phase_1
_cod_original_cell_volume 662.85(7)
_cod_original_formula_sum 'C7 H7.00 N1.00 O2.00'
_cod_database_code 4506227

loop_
_symmetry_equiv_pos_site_id
_symmetry_equiv_pos_as_xyz
1 +x,+y,+z
2 -x+1/2,+y+1/2,-z
-1 -x,-y,-z
-2 +x+1/2,-y+1/2,+z

loop_
_atom_site_type_symbol
_atom_site_label
_atom_site_fract_x
_atom_site_fract_y
_atom_site_fract_z
_atom_site_occupancy
_atom_site_thermal_displace_type
_atom_site_U_iso_or_equiv
_atom_site_symmetry_multiplicity
N N1a 0.81567(35) 0.8863(10) 0.2269(6) 0.602(5) Uiso 0.0468(11) 4
N N1b 0.5794(6) 0.9234(11) 0.5392(5) 0.398(5) Uiso 0.0468(11) 4
C C2 0.60763(24) 0.50411(34) 0.21252(30) 1.0 Uiso 0.0468(11) 4
C C3 0.69078(25) 0.5969(5) 0.17642(27) 1.0 Uiso 0.0468(11) 4
C C4 0.73563(22) 0.7959(6) 0.2608(4) 1.0 Uiso 0.0468(11) 4
C C5 0.69738(31) 0.9019(4) 0.3812(4) 1.0 Uiso 0.0468(11) 4
C C6 0.61426(31) 0.8092(5) 0.41732(26) 1.0 Uiso 0.0468(11) 4
C C7 0.56930(21) 0.6102(6) 0.33296(35) 1.0 Uiso 0.0468(11) 4
C C8 0.56020(21) 0.2907(4) 0.12113(27) 1.0 Uiso 0.0468(11) 4
O O9a 0.5977(4) 0.1888(9) 0.01516(32) 0.602(5) Uiso 0.0468(11) 4
O O9b 0.48418(22) 0.2109(12) 0.1560(7) 0.398(5) Uiso 0.0468(11) 4
O O10a 0.48156(33) 0.2120(10) 0.1534(6) 0.602(5) Uiso 0.0468(11) 4
O O10b 0.5992(5) 0.1883(11) 0.0130(5) 0.398(5) Uiso 0.0468(11) 4
H H11a 0.8419(18) 0.783(8) 0.1515(33) 0.602(5) Uiso 0.0562(13) 4
H H11b 0.572(7) 0.797(6) 0.622(6) 0.398(5) Uiso 0.0562(13) 4
H H12a 0.8519(13) 0.950(10) 0.3043(19) 0.602(5) Uiso 0.0562(13) 4
H H12b 0.607(5) 1.079(11) 0.567(8) 0.1989(25) Uiso 0.0562(13) 4
H H12c 0.523(4) 0.997(28) 0.517(4) 0.1989(25) Uiso 0.0562(13) 4
H H31 0.7177(4) 0.5224(8) 0.09185(35) 1.0 Uiso 0.0562(13) 4
H H41b 0.79407(25) 0.8611(9) 0.2355(6) 0.398(5) Uiso 0.0562(13) 4
H H51 0.7289(4) 1.0415(5) 0.4403(5) 1.0 Uiso 0.0562(13) 4
H H61a 0.5874(4) 0.8838(8) 0.50191(32) 0.602(5) Uiso 0.0562(13) 4
H H71 0.51085(25) 0.5449(9) 0.3583(5) 1.0 Uiso 0.0562(13) 4
H H101a 0.4572(5) 0.0665(10) 0.0845(9) 0.602(5) Uiso 0.0562(13) 4
H H101b 0.5612(8) 0.0419(9) -0.0368(6) 0.398(5) Uiso 0.0562(13) 4

loop_
_atom_type_symbol
_atom_type_number_in_cell
H 28.0
N 4.0
O 8.0
C 28.0
